data_7248953
loop_
_publ_author_name
'Pr\;etka, Dominika'
'Marcinkowski, Dawid'
'Siwiak, Agnieszka'
'Kubicki, Maciej'
'Consiglio, Giuseppe'
'Patroniak, Violetta'
'Gorczy\'nski, Adam'

_publ_section_title
;
 Crystal engineering of monometallic lanthanide(iii) supramolecular
 systems within the N3-tridentate hydrazone Schiff-base ligand
;
_journal_issue 31
_journal_name_full CrystEngComm
_journal_page_first 4167
_journal_page_last 4180
_journal_paper_doi 10.1039/D4CE00450G
_journal_volume 26
_journal_year 2024
_chemical_formula_moiety 'C25 H26 F9 Gd N10 O9 S3'
_chemical_formula_sum 'C25 H26 F9 Gd N10 O9 S3'
_chemical_formula_weight 1034.99
_space_group_crystal_system orthorhombic
_space_group_IT_number 29
_space_group_name_Hall 'P 2c -2ac'
_space_group_name_H-M_alt 'P c a 21'
_atom_sites_solution_hydrogens geom
_audit_creation_method SHELXL-2013
_audit_update_record
;
2016-01-10 deposited with the CCDC.	2024-07-03 downloaded from the CCDC.
;
_cell_angle_alpha 90
_cell_angle_beta 90
_cell_angle_gamma 90
_cell_formula_units_Z 4
_cell_length_a 10.9002(6)
_cell_length_b 17.0907(12)
_cell_length_c 19.8139(8)
_cell_measurement_reflns_used 2351
_cell_measurement_temperature 295(2)
_cell_measurement_theta_max 27.9170
_cell_measurement_theta_min 3.2590
_cell_volume 3691.2(4)
_computing_cell_refinement 'CrysAlis Pro (Agilent Technologies (2011))'
_computing_data_collection 'CrysAlis Pro (Agilent Technologies (2011))'
_computing_data_reduction 'CrysAlis Pro (Agilent Technologies (2011))'
_computing_molecular_graphics 'Mercury (MacRae et al., 2009)'
_computing_publication_material 'SHELXL-2013 (Sheldrick, 2013)'
_computing_structure_refinement 'SHELXL-2013 (Sheldrick, 2013)'
_computing_structure_solution 'SIR92 (Altomare et al., 1993)'
_diffrn_ambient_temperature 295(2)
_diffrn_detector_area_resol_mean 16.1544
_diffrn_measured_fraction_theta_full 0.996
_diffrn_measured_fraction_theta_max 0.996
_diffrn_measurement_device_type 'Xcalibur, Eos'
_diffrn_measurement_method \w-scan
_diffrn_radiation_monochromator graphite
_diffrn_radiation_source 'Enhance (Mo) X-ray Source'
_diffrn_radiation_type 'Mo K\a'
_diffrn_radiation_wavelength 0.7107
_diffrn_reflns_av_R_equivalents 0.0414
_diffrn_reflns_av_unetI/netI 0.0479
_diffrn_reflns_Laue_measured_fraction_full 0.996
_diffrn_reflns_Laue_measured_fraction_max 0.996
_diffrn_reflns_limit_h_max 12
_diffrn_reflns_limit_h_min -12
_diffrn_reflns_limit_k_max 20
_diffrn_reflns_limit_k_min -20
_diffrn_reflns_limit_l_max 21
_diffrn_reflns_limit_l_min -23
_diffrn_reflns_number 9469
_diffrn_reflns_point_group_measured_fraction_full 0.843
_diffrn_reflns_point_group_measured_fraction_max 0.843
_diffrn_reflns_theta_full 25.000
_diffrn_reflns_theta_max 24.994
_diffrn_reflns_theta_min 3.023
_exptl_absorpt_coefficient_mu 2.075
_exptl_absorpt_correction_T_max 1.00000
_exptl_absorpt_correction_T_min 0.44421
_exptl_absorpt_correction_type multi-scan
_exptl_absorpt_process_details
;
CrysAlisPro, Agilent Technologies,
Version 1.171.36.28 (release 01-02-2013 CrysAlis171 .NET)
(compiled Feb  1 2013,16:14:44)
Empirical absorption correction using spherical harmonics,
 implemented in SCALE3 ABSPACK scaling algorithm.
;
_exptl_crystal_colour colourless
_exptl_crystal_density_diffrn 1.862
_exptl_crystal_description plate
_exptl_crystal_F_000 2044
_exptl_crystal_size_max 0.25
_exptl_crystal_size_mid 0.2
_exptl_crystal_size_min 0.1
_refine_diff_density_max 1.090
_refine_diff_density_min -0.803
_refine_diff_density_rms 0.120
_refine_ls_abs_structure_details
;
 Flack x determined using 1603 quotients [(I+)-(I-)]/[(I+)+(I-)]
 (Parsons and Flack (2004), Acta Cryst. A60, s61).
;
_refine_ls_abs_structure_Flack 0.54(3)
_refine_ls_extinction_method none
_refine_ls_goodness_of_fit_ref 1.069
_refine_ls_hydrogen_treatment constr
_refine_ls_matrix_type full
_refine_ls_number_parameters 518
_refine_ls_number_reflns 5469
_refine_ls_number_restraints 1
_refine_ls_restrained_S_all 1.069
_refine_ls_R_factor_all 0.0652
_refine_ls_R_factor_gt 0.0545
_refine_ls_shift/su_max 0.000
_refine_ls_shift/su_mean 0.000
_refine_ls_structure_factor_coef Fsqd
_refine_ls_weighting_details 'w=1/[\s^2^(Fo^2^)+(0.0892P)^2^+16.1240P] where P=(Fo^2^+2Fc^2^)/3'
_refine_ls_weighting_scheme calc
_refine_ls_wR_factor_gt 0.1502
_refine_ls_wR_factor_ref 0.1565
_reflns_Friedel_coverage 0.639
_reflns_Friedel_fraction_full 0.680
_reflns_Friedel_fraction_max 0.680
_reflns_number_gt 4714
_reflns_number_total 5469
_reflns_threshold_expression 'I > 2\s(I)'
_cod_data_source_file d4ce00450g2.cif
_cod_data_source_block 06
_cod_depositor_comments 'Adding full bibliography for 7248946--7248974.cif.'
_cod_database_code 7248953
_shelx_space_group_comment
;
The symmetry employed for this shelxl refinement is uniquely defined
by the following loop, which should always be used as a source of
symmetry information in preference to the above space-group names.
They are only intended as comments.
;
_shelxl_version_number 2013-4

loop_
_space_group_symop_operation_xyz
'x, y, z'
'-x, -y, z+1/2'
'-x+1/2, y, z+1/2'
'x+1/2, -y, z'

loop_
_atom_site_label
_atom_site_type_symbol
_atom_site_fract_x
_atom_site_fract_y
_atom_site_fract_z
_atom_site_U_iso_or_equiv
_atom_site_adp_type
_atom_site_occupancy
_atom_site_site_symmetry_order
_atom_site_calc_flag
_atom_site_refinement_flags_posn
_atom_site_refinement_flags_adp
_atom_site_refinement_flags_occupancy
_atom_site_disorder_assembly
_atom_site_disorder_group
Gd1 Gd 0.44285(5) 0.24237(3) 0.10027(9) 0.0269(2) Uani 1 1 d . . . . .
N1A N 0.4797(11) 0.1214(8) 0.0287(7) 0.033(3) Uani 1 1 d . . . . .
C2A C 0.4212(14) 0.0525(9) 0.0359(8) 0.035(3) Uani 1 1 d . . . . .
C3A C 0.4445(16) -0.0127(11) -0.0043(10) 0.048(4) Uani 1 1 d . . . . .
H3A H 0.4023 -0.0594 0.0023 0.058 Uiso 1 1 calc R U . . .
C4A C 0.5321(18) -0.0060(12) -0.0543(9) 0.053(5) Uani 1 1 d . . . . .
H4A H 0.5511 -0.0487 -0.0814 0.063 Uiso 1 1 calc R U . . .
C5A C 0.5902(16) 0.0631(12) -0.0636(9) 0.047(4) Uani 1 1 d . . . . .
H5A H 0.6480 0.0691 -0.0977 0.056 Uiso 1 1 calc R U . . .
C6A C 0.5621(15) 0.1241(10) -0.0216(9) 0.038(4) Uani 1 1 d . . . . .
H6A H 0.6033 0.1711 -0.0284 0.046 Uiso 1 1 calc R U . . .
N7A N 0.3281(11) 0.0509(7) 0.0849(6) 0.037(3) Uani 1 1 d . . . . .
C7A C 0.254(2) -0.0167(9) 0.0989(15) 0.065(5) Uani 1 1 d . . . . .
H7A1 H 0.2719 -0.0355 0.1435 0.097 Uiso 1 1 calc R U . . .
H7A2 H 0.2721 -0.0570 0.0666 0.097 Uiso 1 1 calc R U . . .
H7A3 H 0.1689 -0.0029 0.0960 0.097 Uiso 1 1 calc R U . . .
N8A N 0.3116(11) 0.1169(7) 0.1213(6) 0.030(3) Uani 1 1 d . . . . .
C9A C 0.2310(14) 0.1176(9) 0.1683(8) 0.035(4) Uani 1 1 d . . . . .
H9A H 0.1825 0.0742 0.1778 0.041 Uiso 1 1 calc R U . . .
C10A C 0.2199(15) 0.1910(12) 0.2061(10) 0.039(4) Uani 1 1 d . . . . .
N11A N 0.1543(15) 0.2015(10) 0.2621(8) 0.048(4) Uani 1 1 d . . . . .
C11A C 0.085(2) 0.1435(13) 0.3011(11) 0.065(6) Uani 1 1 d . . . . .
H11A H 0.0254 0.1190 0.2724 0.097 Uiso 1 1 calc R U . . .
H11B H 0.0444 0.1689 0.3380 0.097 Uiso 1 1 calc R U . . .
H11C H 0.1405 0.1045 0.3183 0.097 Uiso 1 1 calc R U . . .
C12A C 0.1741(19) 0.2763(12) 0.2831(11) 0.055(5) Uani 1 1 d . . . . .
H12A H 0.1400 0.3001 0.3209 0.065 Uiso 1 1 calc R U . . .
C13A C 0.2524(19) 0.3093(11) 0.2388(10) 0.054(5) Uani 1 1 d . . . . .
H13A H 0.2820 0.3603 0.2407 0.065 Uiso 1 1 calc R U . . .
N14A N 0.2814(16) 0.2534(7) 0.1894(9) 0.031(4) Uani 1 1 d . . . . .
N1B N 0.5100(13) 0.3609(9) 0.1673(7) 0.042(3) Uani 1 1 d . . . . .
C2B C 0.4526(16) 0.4321(9) 0.1637(9) 0.040(4) Uani 1 1 d . . . . .
C3B C 0.491(2) 0.4912(12) 0.2057(12) 0.065(6) Uani 1 1 d . . . . .
H3B H 0.4535 0.5399 0.2022 0.078 Uiso 1 1 calc R U . . .
C4B C 0.580(2) 0.4812(15) 0.2517(16) 0.091(9) Uani 1 1 d . . . . .
H4B H 0.6018 0.5216 0.2808 0.109 Uiso 1 1 calc R U . . .
C5B C 0.638(2) 0.4098(13) 0.2547(13) 0.074(7) Uani 1 1 d . . . . .
H5B H 0.7017 0.4014 0.2849 0.088 Uiso 1 1 calc R U . . .
C6B C 0.5996(16) 0.3523(11) 0.2132(9) 0.046(4) Uani 1 1 d . . . . .
H6B H 0.6377 0.3038 0.2166 0.055 Uiso 1 1 calc R U . . .
N7B N 0.3593(13) 0.4408(7) 0.1189(7) 0.043(4) Uani 1 1 d . . . . .
C7B C 0.310(2) 0.5163(9) 0.0978(18) 0.080(7) Uani 1 1 d . . . . .
H7B1 H 0.3271 0.5243 0.0508 0.119 Uiso 1 1 calc R U . . .
H7B2 H 0.3476 0.5572 0.1238 0.119 Uiso 1 1 calc R U . . .
H7B3 H 0.2229 0.5170 0.1050 0.119 Uiso 1 1 calc R U . . .
N8B N 0.3232(11) 0.3738(7) 0.0853(7) 0.038(4) Uani 1 1 d . . . . .
C9B C 0.2347(15) 0.3774(8) 0.0430(9) 0.037(4) Uani 1 1 d . . . . .
H9B H 0.1920 0.4236 0.0350 0.045 Uiso 1 1 calc R U . . .
C10B C 0.2049(14) 0.3059(9) 0.0084(9) 0.036(4) Uani 1 1 d . . . . .
N11B N 0.1221(14) 0.2980(9) -0.0412(9) 0.050(4) Uani 1 1 d . . . . .
C11B C 0.041(2) 0.3599(14) -0.0681(13) 0.076(7) Uani 1 1 d . . . . .
H11D H -0.0151 0.3376 -0.0999 0.114 Uiso 1 1 calc R U . . .
H11E H 0.0899 0.3992 -0.0901 0.114 Uiso 1 1 calc R U . . .
H11F H -0.0039 0.3833 -0.0317 0.114 Uiso 1 1 calc R U . . .
C12B C 0.131(2) 0.2229(15) -0.0632(12) 0.063(7) Uani 1 1 d . . . . .
H12B H 0.0865 0.2000 -0.0979 0.075 Uiso 1 1 calc R U . . .
C13B C 0.215(2) 0.1891(13) -0.0255(11) 0.058(6) Uani 1 1 d . . . . .
H13B H 0.2393 0.1371 -0.0298 0.069 Uiso 1 1 calc R U . . .
N14B N 0.2632(18) 0.2403(10) 0.0209(10) 0.047(5) Uani 1 1 d . . . . .
S1C S 0.7872(4) 0.2502(2) 0.0677(3) 0.0416(9) Uani 1 1 d . . . . .
O11C O 0.7991(14) 0.3297(8) 0.0530(9) 0.079(4) Uani 1 1 d . . . . .
O12C O 0.8276(13) 0.1959(9) 0.0167(8) 0.065(4) Uani 1 1 d . . . . .
O13C O 0.6718(8) 0.2287(7) 0.0972(10) 0.046(2) Uani 1 1 d . . . . .
C1C C 0.901(2) 0.2372(17) 0.1350(13) 0.072(7) Uani 1 1 d . . . . .
F11C F 0.9107(14) 0.1620(11) 0.1511(10) 0.116(7) Uani 1 1 d . . . . .
F12C F 0.8697(15) 0.2758(15) 0.1908(8) 0.124(7) Uani 1 1 d . . . . .
F13C F 1.0067(11) 0.2626(10) 0.1151(9) 0.103(7) Uani 1 1 d . . . . .
S1D S 0.5135(4) 0.1070(3) 0.2450(3) 0.0403(10) Uani 1 1 d . . . . .
O11D O 0.4183(12) 0.1119(10) 0.2935(7) 0.062(4) Uani 1 1 d . . . . .
O12D O 0.5288(15) 0.0323(9) 0.2122(9) 0.074(4) Uani 1 1 d . . . . .
O13D O 0.5199(11) 0.1717(8) 0.1979(7) 0.048(3) Uani 1 1 d . . . . .
C1D C 0.654(2) 0.122(2) 0.2952(15) 0.085(9) Uani 1 1 d . . . . .
F11D F 0.6595(15) 0.0630(17) 0.3388(11) 0.168(12) Uani 1 1 d . . . . .
F12D F 0.6476(18) 0.1845(17) 0.3268(12) 0.151(10) Uani 1 1 d . . . . .
F13D F 0.7522(12) 0.1195(13) 0.2588(8) 0.127(7) Uani 1 1 d . . . . .
S1E S 0.5083(4) 0.3825(3) -0.0391(3) 0.0444(10) Uani 1 1 d . . . . .
O11E O 0.5438(17) 0.4515(10) -0.0027(9) 0.082(5) Uani 1 1 d . . . . .
O12E O 0.3996(12) 0.3841(10) -0.0807(8) 0.072(5) Uani 1 1 d . . . . .
O13E O 0.5195(10) 0.3103(7) 0.0003(6) 0.045(3) Uani 1 1 d . . . . .
C1E C 0.627(2) 0.373(2) -0.0987(13) 0.083(8) Uani 1 1 d . . . . .
F11E F 0.619(2) 0.3079(19) -0.1334(12) 0.182(12) Uani 1 1 d . . . . .
F12E F 0.7343(12) 0.3785(15) -0.0789(9) 0.153(10) Uani 1 1 d . . . . .
F13E F 0.6147(17) 0.4258(17) -0.1485(11) 0.167(12) Uani 1 1 d . . . . .

loop_
_atom_site_aniso_label
_atom_site_aniso_U_11
_atom_site_aniso_U_22
_atom_site_aniso_U_33
_atom_site_aniso_U_23
_atom_site_aniso_U_13
_atom_site_aniso_U_12
Gd1 0.0239(3) 0.0289(3) 0.0281(3) 0.0002(7) -0.0001(5) -0.0007(2)
N1A 0.022(6) 0.041(7) 0.035(7) 0.002(6) 0.005(5) -0.003(5)
C2A 0.036(8) 0.034(8) 0.034(9) 0.002(6) 0.001(7) 0.000(6)
C3A 0.054(11) 0.046(10) 0.044(10) -0.008(8) 0.007(8) -0.005(8)
C4A 0.063(11) 0.055(11) 0.040(10) -0.014(9) -0.004(9) 0.015(9)
C5A 0.045(10) 0.068(13) 0.027(9) -0.010(8) 0.012(8) 0.022(9)
C6A 0.046(10) 0.028(8) 0.040(10) -0.003(7) 0.016(8) 0.016(7)
N7A 0.040(7) 0.037(6) 0.035(10) -0.003(5) 0.003(6) -0.008(5)
C7A 0.091(13) 0.048(9) 0.055(11) 0.003(14) 0.018(16) -0.024(9)
N8A 0.031(6) 0.031(6) 0.028(8) 0.001(4) -0.006(5) 0.001(5)
C9A 0.029(8) 0.040(8) 0.035(9) 0.004(7) 0.002(7) -0.008(6)
C10A 0.028(9) 0.045(11) 0.043(10) 0.002(8) 0.008(7) 0.007(8)
N11A 0.052(9) 0.041(9) 0.050(10) 0.005(7) 0.020(8) 0.001(7)
C11A 0.076(13) 0.071(14) 0.047(12) 0.000(10) 0.029(10) -0.013(11)
C12A 0.065(12) 0.040(10) 0.059(13) -0.013(9) 0.023(10) -0.007(9)
C13A 0.067(12) 0.044(10) 0.051(11) 0.004(9) 0.025(10) -0.001(9)
N14A 0.025(8) 0.033(7) 0.034(8) -0.006(5) 0.005(7) 0.002(5)
N1B 0.036(8) 0.048(8) 0.042(8) 0.002(7) 0.003(6) -0.009(6)
C2B 0.052(10) 0.032(8) 0.036(9) -0.005(7) 0.012(8) -0.001(7)
C3B 0.090(16) 0.044(11) 0.062(13) -0.013(10) 0.007(13) -0.006(11)
C4B 0.081(16) 0.066(16) 0.13(3) -0.041(16) -0.046(17) -0.006(12)
C5B 0.072(14) 0.059(13) 0.089(18) 0.005(12) -0.017(14) -0.016(11)
C6B 0.040(9) 0.048(10) 0.049(11) 0.001(8) -0.012(8) -0.001(8)
N7B 0.056(8) 0.028(6) 0.046(10) -0.001(5) 0.000(6) 0.003(5)
C7B 0.122(18) 0.037(8) 0.080(14) -0.002(16) -0.047(17) 0.021(10)
N8B 0.031(6) 0.040(6) 0.041(11) 0.006(6) 0.004(6) 0.003(5)
C9B 0.044(9) 0.026(7) 0.042(9) 0.005(6) 0.006(8) 0.006(6)
C10B 0.025(8) 0.041(9) 0.042(10) 0.002(7) 0.000(7) -0.001(6)
N11B 0.047(8) 0.047(9) 0.056(10) 0.005(8) -0.021(8) -0.001(7)
C11B 0.066(13) 0.076(16) 0.086(18) 0.017(13) -0.034(12) 0.012(11)
C12B 0.060(13) 0.059(14) 0.069(15) 0.004(11) -0.042(11) -0.017(11)
C13B 0.072(13) 0.041(11) 0.061(14) -0.008(10) -0.029(11) -0.020(11)
N14B 0.034(9) 0.063(11) 0.042(10) 0.009(8) -0.010(8) -0.012(7)
S1C 0.033(2) 0.043(2) 0.049(2) 0.0045(18) -0.0006(19) -0.0025(15)
O11C 0.082(10) 0.049(8) 0.105(12) 0.007(8) -0.025(9) -0.013(7)
O12C 0.056(8) 0.068(9) 0.069(9) -0.018(8) 0.016(7) 0.000(7)
O13C 0.027(4) 0.075(7) 0.037(5) -0.020(9) 0.004(8) 0.003(5)
C1C 0.038(11) 0.12(2) 0.060(14) 0.017(14) -0.006(10) -0.008(11)
F11C 0.082(10) 0.119(14) 0.149(16) 0.073(13) -0.036(10) -0.008(9)
F12C 0.070(10) 0.24(2) 0.067(11) -0.029(13) -0.021(8) -0.009(12)
F13C 0.036(6) 0.172(15) 0.102(17) 0.037(11) -0.018(8) -0.018(7)
S1D 0.039(2) 0.048(2) 0.034(2) 0.0104(19) 0.004(2) 0.007(2)
O11D 0.047(7) 0.100(12) 0.038(7) 0.018(7) 0.010(6) 0.015(7)
O12D 0.082(10) 0.055(9) 0.084(12) -0.003(8) 0.001(9) 0.012(8)
O13D 0.045(7) 0.058(8) 0.040(7) 0.019(6) -0.017(6) -0.008(6)
C1D 0.050(13) 0.13(3) 0.071(18) 0.040(17) -0.033(13) 0.000(14)
F11D 0.083(10) 0.26(3) 0.161(19) 0.14(2) -0.063(12) -0.039(14)
F12D 0.126(15) 0.19(2) 0.133(19) -0.079(18) -0.048(13) -0.023(15)
F13D 0.032(6) 0.27(2) 0.079(11) 0.043(13) 0.003(7) -0.009(9)
S1E 0.043(2) 0.052(3) 0.039(3) 0.010(2) 0.003(2) -0.003(2)
O11E 0.113(14) 0.061(10) 0.074(12) -0.004(9) 0.006(10) -0.012(9)
O12E 0.039(7) 0.115(13) 0.060(10) 0.026(9) -0.002(7) -0.002(8)
O13E 0.035(6) 0.050(7) 0.048(7) 0.008(6) 0.003(6) -0.005(5)
C1E 0.069(16) 0.14(3) 0.037(13) 0.032(15) 0.001(11) 0.003(15)
F11E 0.18(2) 0.24(3) 0.13(2) -0.07(2) 0.086(17) 0.01(2)
F12E 0.035(7) 0.33(3) 0.096(12) 0.069(15) -0.001(8) 0.002(11)
F13E 0.115(14) 0.27(3) 0.115(14) 0.134(18) 0.052(12) 0.053(16)

loop_
_atom_type_symbol
_atom_type_description
_atom_type_scat_dispersion_real
_atom_type_scat_dispersion_imag
_atom_type_scat_source
C C 0.0033 0.0016 'International Tables Vol C Tables 4.2.6.8 and 6.1.1.4'
H H 0.0000 0.0000 'International Tables Vol C Tables 4.2.6.8 and 6.1.1.4'
N N 0.0061 0.0033 'International Tables Vol C Tables 4.2.6.8 and 6.1.1.4'
O O 0.0106 0.0060 'International Tables Vol C Tables 4.2.6.8 and 6.1.1.4'
F F 0.0171 0.0103 'International Tables Vol C Tables 4.2.6.8 and 6.1.1.4'
S S 0.1246 0.1234 'International Tables Vol C Tables 4.2.6.8 and 6.1.1.4'
Gd Gd -0.1653 3.9035 'International Tables Vol C Tables 4.2.6.8 and 6.1.1.4'

loop_
_geom_angle_atom_site_label_1
_geom_angle_atom_site_label_2
_geom_angle_atom_site_label_3
_geom_angle
_geom_angle_site_symmetry_1
_geom_angle_site_symmetry_3
_geom_angle_publ_flag
O13D Gd1 O13E 139.7(4) . . ?
O13D Gd1 N14A 73.7(5) . . ?
O13E Gd1 N14A 141.0(4) . . ?
O13D Gd1 O13C 68.2(5) . . ?
O13E Gd1 O13C 71.6(5) . . ?
N14A Gd1 O13C 136.4(6) . . ?
O13D Gd1 N14B 139.6(5) . . ?
O13E Gd1 N14B 76.4(5) . . ?
N14A Gd1 N14B 84.0(5) . . ?
O13C Gd1 N14B 139.4(6) . . ?
O13D Gd1 N1B 83.1(5) . . ?
O13E Gd1 N1B 86.9(4) . . ?
N14A Gd1 N1B 76.8(5) . . ?
O13C Gd1 N1B 78.4(4) . . ?
N14B Gd1 N1B 124.4(5) . . ?
O13D Gd1 N1A 89.2(4) . . ?
O13E Gd1 N1A 83.1(4) . . ?
N14A Gd1 N1A 124.6(4) . . ?
O13C Gd1 N1A 75.7(4) . . ?
N14B Gd1 N1A 76.2(5) . . ?
N1B Gd1 N1A 154.1(4) . . ?
O13D Gd1 N8A 69.8(4) . . ?
O13E Gd1 N8A 135.0(4) . . ?
N14A Gd1 N8A 64.1(4) . . ?
O13C Gd1 N8A 118.2(4) . . ?
N14B Gd1 N8A 70.2(4) . . ?
N1B Gd1 N8A 137.1(4) . . ?
N1A Gd1 N8A 60.5(4) . . ?
O13D Gd1 N8B 133.6(5) . . ?
O13E Gd1 N8B 70.8(4) . . ?
N14A Gd1 N8B 70.4(4) . . ?
O13C Gd1 N8B 125.0(4) . . ?
N14B Gd1 N8B 63.4(5) . . ?
N1B Gd1 N8B 61.1(4) . . ?
N1A Gd1 N8B 135.7(4) . . ?
N8A Gd1 N8B 116.8(3) . . ?
C6A N1A C2A 115.3(14) . . ?
C6A N1A Gd1 119.5(11) . . ?
C2A N1A Gd1 125.3(10) . . ?
N1A C2A C3A 123.5(15) . . ?
N1A C2A N7A 115.7(13) . . ?
C3A C2A N7A 120.7(14) . . ?
C4A C3A C2A 118.0(17) . . ?
C4A C3A H3A 121.0 . . ?
C2A C3A H3A 121.0 . . ?
C5A C4A C3A 119.6(17) . . ?
C5A C4A H4A 120.2 . . ?
C3A C4A H4A 120.2 . . ?
C4A C5A C6A 118.5(17) . . ?
C4A C5A H5A 120.8 . . ?
C6A C5A H5A 120.8 . . ?
N1A C6A C5A 125.1(17) . . ?
N1A C6A H6A 117.4 . . ?
C5A C6A H6A 117.4 . . ?
N8A N7A C2A 116.6(12) . . ?
N8A N7A C7A 119.6(14) . . ?
C2A N7A C7A 123.7(14) . . ?
N7A C7A H7A1 109.5 . . ?
N7A C7A H7A2 109.5 . . ?
H7A1 C7A H7A2 109.5 . . ?
N7A C7A H7A3 109.5 . . ?
H7A1 C7A H7A3 109.5 . . ?
H7A2 C7A H7A3 109.5 . . ?
C9A N8A N7A 119.1(12) . . ?
C9A N8A Gd1 119.0(10) . . ?
N7A N8A Gd1 121.8(9) . . ?
N8A C9A C10A 115.9(14) . . ?
N8A C9A H9A 122.1 . . ?
C10A C9A H9A 122.1 . . ?
N14A C10A N11A 112.1(18) . . ?
N14A C10A C9A 121.9(16) . . ?
N11A C10A C9A 125.9(17) . . ?
C10A N11A C12A 107.2(15) . . ?
C10A N11A C11A 128.5(17) . . ?
C12A N11A C11A 123.9(16) . . ?
N11A C11A H11A 109.5 . . ?
N11A C11A H11B 109.5 . . ?
H11A C11A H11B 109.5 . . ?
N11A C11A H11C 109.5 . . ?
H11A C11A H11C 109.5 . . ?
H11B C11A H11C 109.5 . . ?
C13A C12A N11A 107.2(16) . . ?
C13A C12A H12A 126.4 . . ?
N11A C12A H12A 126.4 . . ?
C12A C13A N14A 108.1(17) . . ?
C12A C13A H13A 125.9 . . ?
N14A C13A H13A 125.9 . . ?
C10A N14A C13A 105.4(17) . . ?
C10A N14A Gd1 118.6(12) . . ?
C13A N14A Gd1 134.6(12) . . ?
C6B N1B C2B 117.6(15) . . ?
C6B N1B Gd1 118.7(12) . . ?
C2B N1B Gd1 123.5(11) . . ?
N7B C2B N1B 118.2(14) . . ?
N7B C2B C3B 122.9(17) . . ?
N1B C2B C3B 118.9(18) . . ?
C4B C3B C2B 123(2) . . ?
C4B C3B H3B 118.7 . . ?
C2B C3B H3B 118.7 . . ?
C3B C4B C5B 118(2) . . ?
C3B C4B H4B 120.9 . . ?
C5B C4B H4B 120.9 . . ?
C6B C5B C4B 119(2) . . ?
C6B C5B H5B 120.7 . . ?
C4B C5B H5B 120.7 . . ?
N1B C6B C5B 124.0(19) . . ?
N1B C6B H6B 118.0 . . ?
C5B C6B H6B 118.0 . . ?
C2B N7B N8B 115.9(12) . . ?
C2B N7B C7B 124.1(15) . . ?
N8B N7B C7B 119.3(16) . . ?
N7B C7B H7B1 109.5 . . ?
N7B C7B H7B2 109.5 . . ?
H7B1 C7B H7B2 109.5 . . ?
N7B C7B H7B3 109.5 . . ?
H7B1 C7B H7B3 109.5 . . ?
H7B2 C7B H7B3 109.5 . . ?
C9B N8B N7B 119.4(12) . . ?
C9B N8B Gd1 119.4(10) . . ?
N7B N8B Gd1 121.0(9) . . ?
N8B C9B C10B 116.2(14) . . ?
N8B C9B H9B 121.9 . . ?
C10B C9B H9B 121.9 . . ?
N14B C10B N11B 112.2(16) . . ?
N14B C10B C9B 121.8(16) . . ?
N11B C10B C9B 125.9(15) . . ?
C10B N11B C12B 106.3(14) . . ?
C10B N11B C11B 126.4(17) . . ?
C12B N11B C11B 127.2(17) . . ?
N11B C11B H11D 109.5 . . ?
N11B C11B H11E 109.5 . . ?
H11D C11B H11E 109.5 . . ?
N11B C11B H11F 109.5 . . ?
H11D C11B H11F 109.5 . . ?
H11E C11B H11F 109.5 . . ?
C13B C12B N11B 106.6(17) . . ?
C13B C12B H12B 126.7 . . ?
N11B C12B H12B 126.7 . . ?
C12B C13B N14B 111(2) . . ?
C12B C13B H13B 124.4 . . ?
N14B C13B H13B 124.4 . . ?
C10B N14B C13B 103.6(18) . . ?
C10B N14B Gd1 118.9(13) . . ?
C13B N14B Gd1 136.4(15) . . ?
O11C S1C O13C 114.6(9) . . ?
O11C S1C O12C 116.8(10) . . ?
O13C S1C O12C 112.9(8) . . ?
O11C S1C C1C 102.0(11) . . ?
O13C S1C C1C 105.5(11) . . ?
O12C S1C C1C 103.0(11) . . ?
S1C O13C Gd1 149.1(11) . . ?
F13C C1C F11C 109(2) . . ?
F13C C1C F12C 108(2) . . ?
F11C C1C F12C 107(2) . . ?
F13C C1C S1C 109.9(17) . . ?
F11C C1C S1C 110.2(18) . . ?
F12C C1C S1C 111.6(17) . . ?
O11D S1D O12D 116.3(10) . . ?
O11D S1D O13D 115.3(9) . . ?
O12D S1D O13D 112.3(9) . . ?
O11D S1D C1D 103.6(12) . . ?
O12D S1D C1D 105.7(13) . . ?
O13D S1D C1D 101.6(10) . . ?
S1D O13D Gd1 151.1(7) . . ?
F12D C1D F13D 111(3) . . ?
F12D C1D F11D 109(3) . . ?
F13D C1D F11D 107(2) . . ?
F12D C1D S1D 110(2) . . ?
F13D C1D S1D 113(2) . . ?
F11D C1D S1D 106(2) . . ?
O11E S1E O12E 119.5(11) . . ?
O11E S1E O13E 113.7(9) . . ?
O12E S1E O13E 112.8(8) . . ?
O11E S1E C1E 102.6(14) . . ?
O12E S1E C1E 102.8(11) . . ?
O13E S1E C1E 102.4(11) . . ?
S1E O13E Gd1 143.4(8) . . ?
F12E C1E F11E 107(3) . . ?
F12E C1E F13E 106(2) . . ?
F11E C1E F13E 100(3) . . ?
F12E C1E S1E 118(2) . . ?
F11E C1E S1E 113(2) . . ?
F13E C1E S1E 111(2) . . ?

loop_
_geom_bond_atom_site_label_1
_geom_bond_atom_site_label_2
_geom_bond_distance
_geom_bond_site_symmetry_2
_geom_bond_publ_flag
Gd1 O13D 2.430(12) . ?
Gd1 O13E 2.443(12) . ?
Gd1 N14A 2.501(17) . ?
Gd1 O13C 2.507(9) . ?
Gd1 N14B 2.512(19) . ?
Gd1 N1B 2.530(15) . ?
Gd1 N1A 2.539(13) . ?
Gd1 N8A 2.611(12) . ?
Gd1 N8B 2.615(12) . ?
N1A C6A 1.34(2) . ?
N1A C2A 1.35(2) . ?
C2A C3A 1.39(2) . ?
C2A N7A 1.404(19) . ?
C3A C4A 1.38(2) . ?
C3A H3A 0.9300 . ?
C4A C5A 1.35(3) . ?
C4A H4A 0.9300 . ?
C5A C6A 1.37(2) . ?
C5A H5A 0.9300 . ?
C6A H6A 0.9300 . ?
N7A N8A 1.351(17) . ?
N7A C7A 1.44(2) . ?
C7A H7A1 0.9600 . ?
C7A H7A2 0.9600 . ?
C7A H7A3 0.9600 . ?
N8A C9A 1.280(19) . ?
C9A C10A 1.47(2) . ?
C9A H9A 0.9300 . ?
C10A N14A 1.30(2) . ?
C10A N11A 1.33(2) . ?
N11A C12A 1.36(3) . ?
N11A C11A 1.47(2) . ?
C11A H11A 0.9600 . ?
C11A H11B 0.9600 . ?
C11A H11C 0.9600 . ?
C12A C13A 1.35(3) . ?
C12A H12A 0.9300 . ?
C13A N14A 1.40(2) . ?
C13A H13A 0.9300 . ?
N1B C6B 1.34(2) . ?
N1B C2B 1.37(2) . ?
C2B N7B 1.36(2) . ?
C2B C3B 1.37(3) . ?
C3B C4B 1.34(3) . ?
C3B H3B 0.9300 . ?
C4B C5B 1.38(3) . ?
C4B H4B 0.9300 . ?
C5B C6B 1.35(3) . ?
C5B H5B 0.9300 . ?
C6B H6B 0.9300 . ?
N7B N8B 1.382(18) . ?
N7B C7B 1.46(2) . ?
C7B H7B1 0.9600 . ?
C7B H7B2 0.9600 . ?
C7B H7B3 0.9600 . ?
N8B C9B 1.28(2) . ?
C9B C10B 1.44(2) . ?
C9B H9B 0.9300 . ?
C10B N14B 1.31(2) . ?
C10B N11B 1.34(2) . ?
N11B C12B 1.36(3) . ?
N11B C11B 1.48(2) . ?
C11B H11D 0.9600 . ?
C11B H11E 0.9600 . ?
C11B H11F 0.9600 . ?
C12B C13B 1.32(3) . ?
C12B H12B 0.9300 . ?
C13B N14B 1.37(3) . ?
C13B H13B 0.9300 . ?
S1C O11C 1.395(14) . ?
S1C O13C 1.436(13) . ?
S1C O12C 1.441(15) . ?
S1C C1C 1.84(2) . ?
C1C F13C 1.29(3) . ?
C1C F11C 1.33(3) . ?
C1C F12C 1.33(3) . ?
S1D O11D 1.417(13) . ?
S1D O12D 1.441(16) . ?
S1D O13D 1.450(12) . ?
S1D C1D 1.84(2) . ?
C1D F12D 1.24(4) . ?
C1D F13D 1.29(3) . ?
C1D F11D 1.33(3) . ?
S1E O11E 1.434(18) . ?
S1E O12E 1.444(15) . ?
S1E O13E 1.465(13) . ?
S1E C1E 1.76(3) . ?
C1E F12E 1.24(3) . ?
C1E F11E 1.30(4) . ?
C1E F13E 1.35(3) . ?

loop_
_geom_torsion_atom_site_label_1
_geom_torsion_atom_site_label_2
_geom_torsion_atom_site_label_3
_geom_torsion_atom_site_label_4
_geom_torsion
_geom_torsion_site_symmetry_1
_geom_torsion_site_symmetry_2
_geom_torsion_site_symmetry_3
_geom_torsion_site_symmetry_4
_geom_torsion_publ_flag
C6A N1A C2A C3A 1(2) . . . . ?
Gd1 N1A C2A C3A -179.7(13) . . . . ?
C6A N1A C2A N7A -175.2(14) . . . . ?
Gd1 N1A C2A N7A 3.8(19) . . . . ?
N1A C2A C3A C4A 0(3) . . . . ?
N7A C2A C3A C4A 176.1(15) . . . . ?
C2A C3A C4A C5A -1(3) . . . . ?
C3A C4A C5A C6A 2(3) . . . . ?
C2A N1A C6A C5A -1(2) . . . . ?
Gd1 N1A C6A C5A 179.9(14) . . . . ?
C4A C5A C6A N1A 0(3) . . . . ?
N1A C2A N7A N8A -3.1(19) . . . . ?
C3A C2A N7A N8A -179.7(15) . . . . ?
N1A C2A N7A C7A 178.8(18) . . . . ?
C3A C2A N7A C7A 2(3) . . . . ?
C2A N7A N8A C9A -177.4(13) . . . . ?
C7A N7A N8A C9A 1(2) . . . . ?
C2A N7A N8A Gd1 1.2(16) . . . . ?
C7A N7A N8A Gd1 179.5(14) . . . . ?
N7A N8A C9A C10A 179.1(13) . . . . ?
Gd1 N8A C9A C10A 0.4(18) . . . . ?
N8A C9A C10A N14A 5(3) . . . . ?
N8A C9A C10A N11A -170.7(16) . . . . ?
N14A C10A N11A C12A 0(2) . . . . ?
C9A C10A N11A C12A 176.7(18) . . . . ?
N14A C10A N11A C11A -172(2) . . . . ?
C9A C10A N11A C11A 4(3) . . . . ?
C10A N11A C12A C13A 0(2) . . . . ?
C11A N11A C12A C13A 173(2) . . . . ?
N11A C12A C13A N14A 0(2) . . . . ?
N11A C10A N14A C13A 0(2) . . . . ?
C9A C10A N14A C13A -176.8(17) . . . . ?
N11A C10A N14A Gd1 168.2(12) . . . . ?
C9A C10A N14A Gd1 -8(2) . . . . ?
C12A C13A N14A C10A 0(2) . . . . ?
C12A C13A N14A Gd1 -165.6(15) . . . . ?
C6B N1B C2B N7B -178.0(15) . . . . ?
Gd1 N1B C2B N7B -4(2) . . . . ?
C6B N1B C2B C3B 1(2) . . . . ?
Gd1 N1B C2B C3B 175.4(14) . . . . ?
N7B C2B C3B C4B 177(2) . . . . ?
N1B C2B C3B C4B -2(3) . . . . ?
C2B C3B C4B C5B 2(4) . . . . ?
C3B C4B C5B C6B -2(4) . . . . ?
C2B N1B C6B C5B -1(3) . . . . ?
Gd1 N1B C6B C5B -175.7(17) . . . . ?
C4B C5B C6B N1B 2(4) . . . . ?
N1B C2B N7B N8B 6(2) . . . . ?
C3B C2B N7B N8B -173.4(17) . . . . ?
N1B C2B N7B C7B -165(2) . . . . ?
C3B C2B N7B C7B 16(3) . . . . ?
C2B N7B N8B C9B 179.1(14) . . . . ?
C7B N7B N8B C9B -10(2) . . . . ?
C2B N7B N8B Gd1 -5.5(17) . . . . ?
C7B N7B N8B Gd1 165.6(16) . . . . ?
N7B N8B C9B C10B 178.0(14) . . . . ?
Gd1 N8B C9B C10B 2.5(19) . . . . ?
N8B C9B C10B N14B 2(3) . . . . ?
N8B C9B C10B N11B -174.8(16) . . . . ?
N14B C10B N11B C12B -2(2) . . . . ?
C9B C10B N11B C12B 174.8(18) . . . . ?
N14B C10B N11B C11B -180(2) . . . . ?
C9B C10B N11B C11B -3(3) . . . . ?
C10B N11B C12B C13B 1(2) . . . . ?
C11B N11B C12B C13B 179(2) . . . . ?
N11B C12B C13B N14B 0(3) . . . . ?
N11B C10B N14B C13B 2(2) . . . . ?
C9B C10B N14B C13B -175.2(17) . . . . ?
N11B C10B N14B Gd1 171.8(12) . . . . ?
C9B C10B N14B Gd1 -5(2) . . . . ?
C12B C13B N14B C10B -1(3) . . . . ?
C12B C13B N14B Gd1 -168.2(18) . . . . ?
O11C S1C O13C Gd1 41(2) . . . . ?
O12C S1C O13C Gd1 -95.8(15) . . . . ?
C1C S1C O13C Gd1 152.6(17) . . . . ?
O11C S1C C1C F13C -54(2) . . . . ?
O13C S1C C1C F13C -173.7(17) . . . . ?
O12C S1C C1C F13C 68(2) . . . . ?
O11C S1C C1C F11C -174.1(18) . . . . ?
O13C S1C C1C F11C 65.9(19) . . . . ?
O12C S1C C1C F11C -53(2) . . . . ?
O11C S1C C1C F12C 67(2) . . . . ?
O13C S1C C1C F12C -53(2) . . . . ?
O12C S1C C1C F12C -171.9(19) . . . . ?
O11D S1D O13D Gd1 -75(2) . . . . ?
O12D S1D O13D Gd1 62(2) . . . . ?
C1D S1D O13D Gd1 174.3(19) . . . . ?
O11D S1D C1D F12D -56(2) . . . . ?
O12D S1D C1D F12D -178(2) . . . . ?
O13D S1D C1D F12D 64(2) . . . . ?
O11D S1D C1D F13D -180(2) . . . . ?
O12D S1D C1D F13D 57(2) . . . . ?
O13D S1D C1D F13D -60(2) . . . . ?
O11D S1D C1D F11D 63(3) . . . . ?
O12D S1D C1D F11D -60(3) . . . . ?
O13D S1D C1D F11D -177(2) . . . . ?
O11E S1E O13E Gd1 62.9(15) . . . . ?
O12E S1E O13E Gd1 -77.3(14) . . . . ?
C1E S1E O13E Gd1 172.9(14) . . . . ?
O11E S1E C1E F12E 47(3) . . . . ?
O12E S1E C1E F12E 172(3) . . . . ?
O13E S1E C1E F12E -71(3) . . . . ?
O11E S1E C1E F11E 173(2) . . . . ?
O12E S1E C1E F11E -62(2) . . . . ?
O13E S1E C1E F11E 55(2) . . . . ?
O11E S1E C1E F13E -75(3) . . . . ?
O12E S1E C1E F13E 50(3) . . . . ?
O13E S1E C1E F13E 167(2) . . . . ?
